data_1530132
loop_
_publ_author_name
'Kanno, R.'
'Yamamoto, O.'
'Takeda, Y.'

_publ_section_title
;
 Structure, ionic conductivity and phase transformation of double chloride
 spinels
;
_journal_name_full 'Solid State Ionics'
_journal_page_first 1276
_journal_page_last 1281
_journal_volume 28
_journal_year 1988
_chemical_formula_sum 'Cl4 Co Li2'
_chemical_name_systematic 'Li2 (Co Cl4)'
_space_group_IT_number 74
_symmetry_space_group_name_Hall '-I 2b 2'
_symmetry_space_group_name_H-M 'I m m a'
_cell_angle_alpha 90
_cell_angle_beta 90
_cell_angle_gamma 90
_cell_formula_units_Z 4
_cell_length_a 7.1772
_cell_length_b 7.2478
_cell_length_c 10.2785
_cell_volume 534.676
_citation_journal_id_ASTM SSIOD3
_cod_data_source_file Kanno_SSIOD3_1988_1696.cif
_cod_data_source_block Cl4Co1Li2
_cod_original_cell_volume 534.6763
_cod_original_formula_sum 'Cl4 Co1 Li2'
_cod_database_code 1530132

loop_
_symmetry_equiv_pos_as_xyz
x,y,z
-x,-y+1/2,z
x,-y,-z
-x,y+1/2,-z
-x,-y,-z
x,y-1/2,-z
-x,y,z
x,-y-1/2,z
x+1/2,y+1/2,z+1/2
-x+1/2,-y+1,z+1/2
x+1/2,-y+1/2,-z+1/2
-x+1/2,y+1,-z+1/2
-x+1/2,-y+1/2,-z+1/2
x+1/2,y,-z+1/2
-x+1/2,y+1/2,z+1/2
x+1/2,-y,z+1/2

loop_
_atom_site_label
_atom_site_type_symbol
_atom_site_fract_x
_atom_site_fract_y
_atom_site_fract_z
_atom_site_occupancy
_atom_site_U_iso_or_equiv
Cl2 Cl-1 0.246 0.25 -0.0086 1 0.0
Cl1 Cl-1 0 -0.011 0.2442 1 0.0
Li2 Li+1 0 0 0.5 0.826 0.0
Co1 Co+2 0 0 0.5 0.174 0.0
Co2 Co+2 0.25 0.25 0.75 0.826 0.0
Li1 Li+1 0.159 0.25 0.213 0.5 0.0
Li3 Li+1 0.25 0.25 0.75 0.174 0.0
